data_1576206
loop_
_publ_author_name
'Escoud&#xe9;, Emile'
'Pedr&#xf3;n, Manuel'
'Bourqui, Lilian'
'Gontard, Geoffrey'
'Vitale, Maxime R.'
'Ciofini, Ilaria'
'Lakhdar, Sami'
'Grimaud, Laurence'

_publ_section_title
;
 Photochemical activation of pincer-ligated phosphoranides: mechanistic
 insight for reduction of aryl halides.
;
_journal_issue 1
_journal_name_full 'Chemical science'
_journal_page_first 579
_journal_page_last 584
_journal_paper_doi 10.1039/d5sc06960b
_journal_volume 17
_journal_year 2026
_chemical_formula_moiety 'C48 H69 K N O8 P, 2(C4 H10 O)'
_chemical_formula_sum 'C56 H89 K N O10 P'
_chemical_formula_weight 1006.35
_space_group_crystal_system monoclinic
_space_group_IT_number 14
_space_group_name_Hall '-P 2ybc'
_space_group_name_H-M_alt 'P 1 21/c 1'
_atom_sites_solution_hydrogens geom
_atom_sites_solution_primary dual
_atom_sites_solution_secondary difmap
_audit_creation_method SHELXL-2019/3
_audit_update_record
;
2025-10-01 deposited with the CCDC.	2025-11-03 downloaded from the CCDC.
;
_cell_angle_alpha 90
_cell_angle_beta 96.870(2)
_cell_angle_gamma 90
_cell_formula_units_Z 4
_cell_length_a 14.5374(4)
_cell_length_b 21.5756(6)
_cell_length_c 19.1473(5)
_cell_measurement_reflns_used 7328
_cell_measurement_temperature 200(1)
_cell_measurement_theta_max 67.35
_cell_measurement_theta_min 3.10
_cell_volume 5962.5(3)
_computing_cell_refinement 'Bruker SAINT'
_computing_data_collection 'Bruker APEX2'
_computing_data_reduction 'Bruker SAINT'
_computing_molecular_graphics 'SXGRAPH (Farrugia, 2012)'
_computing_structure_refinement 'SHELXL (Sheldrick, 2015)'
_computing_structure_solution 'SHELXT (Sheldrick, 2015)'
_diffrn_ambient_temperature 200(1)
_diffrn_detector 'CCD plate'
_diffrn_detector_type 'Bruker APEX-II'
_diffrn_measured_fraction_theta_full 0.996
_diffrn_measured_fraction_theta_max 0.995
_diffrn_measurement_device '\k-geometry diffractometer'
_diffrn_measurement_device_type 'Bruker QUAZAR'
_diffrn_measurement_method '\f and \w scans'
_diffrn_radiation_probe x-ray
_diffrn_radiation_type 'Cu K\a'
_diffrn_radiation_wavelength 1.54178
_diffrn_reflns_av_R_equivalents 0.0453
_diffrn_reflns_av_unetI/netI 0.0402
_diffrn_reflns_Laue_measured_fraction_full 0.996
_diffrn_reflns_Laue_measured_fraction_max 0.995
_diffrn_reflns_limit_h_max 17
_diffrn_reflns_limit_h_min -17
_diffrn_reflns_limit_k_max 23
_diffrn_reflns_limit_k_min -25
_diffrn_reflns_limit_l_max 22
_diffrn_reflns_limit_l_min -20
_diffrn_reflns_number 35832
_diffrn_reflns_point_group_measured_fraction_full 0.996
_diffrn_reflns_point_group_measured_fraction_max 0.995
_diffrn_reflns_theta_full 66.500
_diffrn_reflns_theta_max 66.596
_diffrn_reflns_theta_min 3.098
_diffrn_source micro-source
_diffrn_source_type 'Incoatec I\uS'
_exptl_absorpt_coefficient_mu 1.448
_exptl_absorpt_correction_T_max 1.00
_exptl_absorpt_correction_T_min 0.72
_exptl_absorpt_correction_type numerical
_exptl_absorpt_process_details
; 
 SADABS : Krause, L., Herbst-Irmer, R., Sheldrick G.M. & Stalke D.,
 J. Appl. Cryst. 48 (2015) 3-10
;
_exptl_crystal_colour yellow
_exptl_crystal_density_diffrn 1.121
_exptl_crystal_density_method 'not measured'
_exptl_crystal_description plate
_exptl_crystal_F_000 2184
_exptl_crystal_size_max 0.22
_exptl_crystal_size_mid 0.19
_exptl_crystal_size_min 0.02
_refine_diff_density_max 0.253
_refine_diff_density_min -0.244
_refine_diff_density_rms 0.039
_refine_ls_extinction_method none
_refine_ls_goodness_of_fit_ref 1.018
_refine_ls_hydrogen_treatment constr
_refine_ls_matrix_type full
_refine_ls_number_parameters 811
_refine_ls_number_reflns 10486
_refine_ls_number_restraints 48
_refine_ls_restrained_S_all 1.020
_refine_ls_R_factor_all 0.0687
_refine_ls_R_factor_gt 0.0474
_refine_ls_shift/su_max 0.001
_refine_ls_shift/su_mean 0.000
_refine_ls_structure_factor_coef Fsqd
_refine_ls_weighting_details 'w=1/[\s^2^(Fo^2^)+(0.0703P)^2^+1.6059P] where P=(Fo^2^+2Fc^2^)/3'
_refine_ls_weighting_scheme calc
_refine_ls_wR_factor_gt 0.1221
_refine_ls_wR_factor_ref 0.1354
_reflns_number_gt 7824
_reflns_number_total 10486
_reflns_threshold_expression 'I > 2\s(I)'
_cod_data_source_file d5sc06960b3.cif
_cod_data_source_block ee600
_cod_depositor_comments 'Adding full bibliography for 1576202--1576209.cif.'
_cod_original_sg_symbol_H-M 'P 21/c'
_cod_database_code 1576206
_shelx_shelxl_version_number 2019/3
_shelx_space_group_comment
;
The symmetry employed for this shelxl refinement is uniquely defined
by the following loop, which should always be used as a source of
symmetry information in preference to the above space-group names.
They are only intended as comments.
;

loop_
_space_group_symop_operation_xyz
'x, y, z'
'-x, y+1/2, -z+1/2'
'-x, -y, -z'
'x, -y-1/2, z-1/2'

loop_
_atom_site_label
_atom_site_type_symbol
_atom_site_fract_x
_atom_site_fract_y
_atom_site_fract_z
_atom_site_U_iso_or_equiv
_atom_site_adp_type
_atom_site_occupancy
_atom_site_site_symmetry_order
_atom_site_calc_flag
_atom_site_refinement_flags_posn
_atom_site_refinement_flags_adp
_atom_site_refinement_flags_occupancy
_atom_site_disorder_assembly
_atom_site_disorder_group
K1 K 0.67523(3) 0.35986(2) 0.57525(2) 0.04582(14) Uani 1 1 d . . . . .
P1 P 0.70565(3) 0.36839(2) 0.40522(2) 0.03600(13) Uani 1 1 d . . . . .
O1 O 0.59523(9) 0.34165(6) 0.43675(7) 0.0372(3) Uani 1 1 d . . . . .
O2 O 0.80066(9) 0.39541(7) 0.35902(7) 0.0418(3) Uani 1 1 d . . . . .
O3A O 0.8136(7) 0.4499(5) 0.5859(6) 0.081(3) Uani 0.5 1 d . . P A 1
O4A O 0.8555(13) 0.3243(7) 0.5743(11) 0.076(4) Uani 0.5 1 d . . P A 1
O5A O 0.7195(7) 0.2313(5) 0.5949(5) 0.0615(19) Uani 0.5 1 d . . P A 1
O6A O 0.6231(5) 0.2910(4) 0.6908(4) 0.0548(15) Uani 0.5 1 d . . P A 1
O7A O 0.5385(5) 0.4042(4) 0.6613(4) 0.089(2) Uani 0.5 1 d . . P A 1
O8A O 0.6219(7) 0.4820(4) 0.5656(4) 0.094(2) Uani 0.5 1 d . . P A 1
O3B O 0.8422(6) 0.4379(5) 0.5819(6) 0.0524(17) Uani 0.5 1 d . . P A 2
O4B O 0.8570(15) 0.3075(7) 0.5813(11) 0.067(3) Uani 0.5 1 d . . P A 2
O5B O 0.7054(13) 0.2371(7) 0.6141(7) 0.139(7) Uani 0.5 1 d . . P A 2
O6B O 0.6023(8) 0.3164(5) 0.6914(6) 0.098(3) Uani 0.5 1 d . . P A 2
O7B O 0.5253(4) 0.4203(3) 0.6289(3) 0.0680(14) Uani 0.5 1 d . . P A 2
O8B O 0.6661(4) 0.4919(3) 0.5763(4) 0.0588(15) Uani 0.5 1 d . . P A 2
O9 O 0.83609(16) 0.63373(10) 0.30092(12) 0.0825(6) Uani 1 1 d . . . . .
O10A O 1.0493(4) 0.2053(4) 0.4759(2) 0.176(2) Uani 0.5 1 d . . P B 1
O10B O 1.0493(4) 0.2053(4) 0.4759(2) 0.176(2) Uani 0.5 1 d . . P C 2
N1 N 0.63087(10) 0.39825(7) 0.33272(8) 0.0319(3) Uani 1 1 d . . . . .
C1 C 0.52627(13) 0.33633(9) 0.38311(10) 0.0335(4) Uani 1 1 d . . . . .
C2 C 0.44530(14) 0.30172(9) 0.38439(10) 0.0358(4) Uani 1 1 d . . . . .
C3 C 0.38013(13) 0.30497(9) 0.32436(10) 0.0372(4) Uani 1 1 d . . . . .
H3 H 0.323881 0.282540 0.324303 0.045 Uiso 1 1 calc R U . . .
C4 C 0.39329(13) 0.33917(9) 0.26497(10) 0.0354(4) Uani 1 1 d . . . . .
C5 C 0.47654(13) 0.37157(9) 0.26460(10) 0.0332(4) Uani 1 1 d . . . . .
H5 H 0.487803 0.394626 0.224214 0.040 Uiso 1 1 calc R U . . .
C6 C 0.54265(12) 0.37009(8) 0.32312(9) 0.0300(4) Uani 1 1 d . . . . .
C7 C 0.67700(12) 0.42325(8) 0.27857(10) 0.0306(4) Uani 1 1 d . . . . .
C8 C 0.63988(13) 0.45237(9) 0.21728(10) 0.0340(4) Uani 1 1 d . . . . .
H8 H 0.574861 0.458641 0.208312 0.041 Uiso 1 1 calc R U . . .
C9 C 0.69770(14) 0.47270(9) 0.16826(10) 0.0370(4) Uani 1 1 d . . . . .
C10 C 0.79208(14) 0.46381(10) 0.18383(11) 0.0384(4) Uani 1 1 d . . . . .
H10 H 0.831208 0.476309 0.150061 0.046 Uiso 1 1 calc R U . . .
C11 C 0.83305(13) 0.43736(9) 0.24671(11) 0.0371(4) Uani 1 1 d . . . . .
C12 C 0.77353(13) 0.41824(9) 0.29439(10) 0.0332(4) Uani 1 1 d . . . . .
C13 C 0.42953(16) 0.26279(10) 0.44871(11) 0.0460(5) Uani 1 1 d . . . . .
C14 C 0.4254(2) 0.30609(14) 0.51195(13) 0.0635(7) Uani 1 1 d . . . . .
H14A H 0.415262 0.281521 0.553406 0.095 Uiso 1 1 calc R U . . .
H14B H 0.483893 0.328822 0.521319 0.095 Uiso 1 1 calc R U . . .
H14C H 0.374252 0.335544 0.501470 0.095 Uiso 1 1 calc R U . . .
C15 C 0.50873(18) 0.21616(12) 0.46408(14) 0.0587(6) Uani 1 1 d . . . . .
H15A H 0.498601 0.191240 0.505266 0.088 Uiso 1 1 calc R U . . .
H15B H 0.510650 0.188928 0.423316 0.088 Uiso 1 1 calc R U . . .
H15C H 0.567635 0.238458 0.473498 0.088 Uiso 1 1 calc R U . . .
C16 C 0.33896(18) 0.22597(13) 0.43752(14) 0.0623(7) Uani 1 1 d . . . . .
H16A H 0.331886 0.201853 0.479920 0.093 Uiso 1 1 calc R U . . .
H16B H 0.286681 0.254638 0.427995 0.093 Uiso 1 1 calc R U . . .
H16C H 0.340335 0.197833 0.397474 0.093 Uiso 1 1 calc R U . . .
C17 C 0.31731(14) 0.34090(11) 0.20182(11) 0.0424(5) Uani 1 1 d . . . . .
C18 C 0.2998(2) 0.27546(14) 0.17186(15) 0.0697(7) Uani 1 1 d . . . . .
H18A H 0.283078 0.247831 0.208948 0.105 Uiso 1 1 calc R U . . .
H18B H 0.249146 0.276681 0.133240 0.105 Uiso 1 1 calc R U . . .
H18C H 0.356157 0.260045 0.154252 0.105 Uiso 1 1 calc R U . . .
C19 C 0.22767(18) 0.36501(15) 0.22593(16) 0.0697(8) Uani 1 1 d . . . . .
H19A H 0.210576 0.338942 0.264259 0.105 Uiso 1 1 calc R U . . .
H19B H 0.236721 0.407786 0.242565 0.105 Uiso 1 1 calc R U . . .
H19C H 0.178123 0.363806 0.186464 0.105 Uiso 1 1 calc R U . . .
C20 C 0.3429(2) 0.38167(17) 0.14251(15) 0.0786(9) Uani 1 1 d . . . . .
H20A H 0.400499 0.366509 0.126662 0.118 Uiso 1 1 calc R U . . .
H20B H 0.293108 0.380423 0.103239 0.118 Uiso 1 1 calc R U . . .
H20C H 0.351706 0.424403 0.159340 0.118 Uiso 1 1 calc R U . . .
C21 C 0.65386(16) 0.50152(11) 0.09927(11) 0.0473(5) Uani 1 1 d . . . . .
C22 C 0.5846(2) 0.55213(12) 0.11358(14) 0.0626(7) Uani 1 1 d . . . . .
H22A H 0.557147 0.570098 0.068881 0.094 Uiso 1 1 calc R U . . .
H22B H 0.535603 0.534064 0.138150 0.094 Uiso 1 1 calc R U . . .
H22C H 0.616705 0.584589 0.142872 0.094 Uiso 1 1 calc R U . . .
C23 C 0.7261(2) 0.53110(16) 0.05749(15) 0.0756(9) Uani 1 1 d . . . . .
H23A H 0.695064 0.548918 0.013832 0.113 Uiso 1 1 calc R U . . .
H23B H 0.759188 0.563850 0.085733 0.113 Uiso 1 1 calc R U . . .
H23C H 0.770380 0.499423 0.046203 0.113 Uiso 1 1 calc R U . . .
C24 C 0.6036(2) 0.45039(13) 0.05389(13) 0.0619(7) Uani 1 1 d . . . . .
H24A H 0.575106 0.468213 0.009413 0.093 Uiso 1 1 calc R U . . .
H24B H 0.648155 0.418341 0.044252 0.093 Uiso 1 1 calc R U . . .
H24C H 0.555444 0.431971 0.079028 0.093 Uiso 1 1 calc R U . . .
C25 C 0.93818(14) 0.42939(12) 0.26311(14) 0.0518(6) Uani 1 1 d . . . . .
C26 C 0.98941(17) 0.45269(17) 0.20293(18) 0.0783(9) Uani 1 1 d . . . . .
H26A H 0.968310 0.429537 0.159953 0.117 Uiso 1 1 calc R U . . .
H26B H 0.976543 0.496900 0.195131 0.117 Uiso 1 1 calc R U . . .
H26C H 1.056189 0.446560 0.215154 0.117 Uiso 1 1 calc R U . . .
C27 C 0.97300(18) 0.46659(15) 0.32897(17) 0.0733(8) Uani 1 1 d . . . . .
H27A H 0.941181 0.452538 0.368433 0.110 Uiso 1 1 calc R U . . .
H27B H 1.039885 0.460364 0.340355 0.110 Uiso 1 1 calc R U . . .
H27C H 0.960239 0.510705 0.320332 0.110 Uiso 1 1 calc R U . . .
C28 C 0.96056(17) 0.36044(14) 0.27424(18) 0.0699(8) Uani 1 1 d . . . . .
H28A H 0.937803 0.337327 0.231594 0.105 Uiso 1 1 calc R U . . .
H28B H 1.027768 0.355030 0.284360 0.105 Uiso 1 1 calc R U . . .
H28C H 0.930436 0.344875 0.313885 0.105 Uiso 1 1 calc R U . . .
C29 C 0.72581(14) 0.28978(10) 0.37809(11) 0.0413(5) Uani 1 1 d . . . . .
C30 C 0.74257(15) 0.23643(10) 0.36678(12) 0.0455(5) Uani 1 1 d . . . . .
C31 C 0.75991(16) 0.17242(11) 0.35308(13) 0.0500(5) Uani 1 1 d . . . . .
C32 C 0.7210(2) 0.12636(12) 0.39028(15) 0.0663(7) Uani 1 1 d . . . . .
H32 H 0.682841 0.137365 0.425258 0.080 Uiso 1 1 calc R U . . .
C33 C 0.7370(3) 0.06454(14) 0.3773(2) 0.0859(10) Uani 1 1 d . . . . .
H33 H 0.709863 0.033433 0.403377 0.103 Uiso 1 1 calc R U . . .
C34 C 0.7915(3) 0.04802(15) 0.3272(2) 0.0915(11) Uani 1 1 d . . . . .
H34 H 0.803565 0.005481 0.319211 0.110 Uiso 1 1 calc R U . . .
C35 C 0.8286(3) 0.09223(16) 0.2886(2) 0.0964(12) Uani 1 1 d . . . . .
H35 H 0.865071 0.080446 0.252837 0.116 Uiso 1 1 calc R U . . .
C36 C 0.8136(2) 0.15465(14) 0.30119(18) 0.0774(9) Uani 1 1 d . . . . .
H36 H 0.840178 0.185295 0.274147 0.093 Uiso 1 1 calc R U . . .
C37A C 0.8893(11) 0.4276(7) 0.5550(7) 0.098(4) Uani 0.5 1 d . . P A 1
H37A H 0.938605 0.459512 0.558624 0.118 Uiso 0.5 1 calc R U P A 1
H37B H 0.870116 0.419417 0.504495 0.118 Uiso 0.5 1 calc R U P A 1
C38A C 0.9255(14) 0.3708(8) 0.5893(12) 0.091(6) Uani 0.5 1 d . . P A 1
H38A H 0.983369 0.358115 0.570765 0.109 Uiso 0.5 1 calc R U P A 1
H38B H 0.938962 0.377192 0.640684 0.109 Uiso 0.5 1 calc R U P A 1
C39A C 0.8840(11) 0.2650(9) 0.6017(12) 0.089(7) Uani 0.5 1 d . . P A 1
H39A H 0.889239 0.265384 0.653725 0.107 Uiso 0.5 1 calc R U P A 1
H39B H 0.945034 0.253807 0.587313 0.107 Uiso 0.5 1 calc R U P A 1
C40A C 0.8118(14) 0.2194(7) 0.5725(9) 0.091(5) Uani 0.5 1 d . . P A 1
H40A H 0.806604 0.220582 0.520521 0.110 Uiso 0.5 1 calc R U P A 1
H40B H 0.832191 0.177166 0.587723 0.110 Uiso 0.5 1 calc R U P A 1
C41A C 0.7173(10) 0.2071(5) 0.6626(6) 0.068(3) Uani 0.5 1 d . . P A 1
H41A H 0.768588 0.224321 0.695521 0.082 Uiso 0.5 1 calc R U P A 1
H41B H 0.723361 0.161358 0.662062 0.082 Uiso 0.5 1 calc R U P A 1
C42A C 0.6257(9) 0.2254(6) 0.6845(7) 0.064(3) Uani 0.5 1 d . . P A 1
H42A H 0.574966 0.211196 0.648991 0.077 Uiso 0.5 1 calc R U P A 1
H42B H 0.617430 0.205875 0.730098 0.077 Uiso 0.5 1 calc R U P A 1
C43A C 0.5454(8) 0.3092(6) 0.7224(6) 0.078(3) Uani 0.5 1 d . . P A 1
H43A H 0.547132 0.290056 0.769466 0.093 Uiso 0.5 1 calc R U P A 1
H43B H 0.488076 0.295468 0.693311 0.093 Uiso 0.5 1 calc R U P A 1
C44A C 0.5459(8) 0.3757(7) 0.7286(6) 0.077(3) Uani 0.5 1 d . . P A 1
H44A H 0.493494 0.389012 0.753551 0.092 Uiso 0.5 1 calc R U P A 1
H44B H 0.604129 0.389092 0.756662 0.092 Uiso 0.5 1 calc R U P A 1
C45A C 0.5286(8) 0.4656(5) 0.6630(6) 0.120(4) Uani 0.5 1 d . . P A 1
H45A H 0.578919 0.483718 0.696224 0.144 Uiso 0.5 1 calc R U P A 1
H45B H 0.468785 0.475991 0.679968 0.144 Uiso 0.5 1 calc R U P A 1
C46A C 0.5316(13) 0.4929(8) 0.5911(9) 0.133(9) Uani 0.5 1 d . . P A 1
H46A H 0.481924 0.474208 0.557789 0.160 Uiso 0.5 1 calc R U P A 1
H46B H 0.519958 0.538084 0.592794 0.160 Uiso 0.5 1 calc R U P A 1
C47A C 0.6929(17) 0.5226(7) 0.5869(10) 0.170(11) Uani 0.5 1 d . . P A 1
H47A H 0.707400 0.521178 0.638727 0.204 Uiso 0.5 1 calc R U P A 1
H47B H 0.673935 0.565339 0.573155 0.204 Uiso 0.5 1 calc R U P A 1
C48A C 0.7767(10) 0.5048(6) 0.5531(8) 0.124(7) Uani 0.5 1 d . . P A 1
H48A H 0.759451 0.497527 0.502124 0.149 Uiso 0.5 1 calc R U P A 1
H48B H 0.823272 0.538387 0.558947 0.149 Uiso 0.5 1 calc R U P A 1
C37B C 0.9164(8) 0.4061(6) 0.5554(8) 0.060(2) Uani 0.5 1 d . . P A 2
H37C H 0.973094 0.431997 0.560823 0.072 Uiso 0.5 1 calc R U P A 2
H37D H 0.900241 0.396487 0.504877 0.072 Uiso 0.5 1 calc R U P A 2
C38B C 0.9324(15) 0.3468(7) 0.5977(12) 0.067(4) Uani 0.5 1 d . . P A 2
H38C H 0.989733 0.326348 0.586476 0.081 Uiso 0.5 1 calc R U P A 2
H38D H 0.939660 0.356499 0.648594 0.081 Uiso 0.5 1 calc R U P A 2
C39B C 0.8672(14) 0.2468(10) 0.6108(13) 0.100(7) Uani 0.5 1 d . . P A 2
H39C H 0.880493 0.249628 0.662593 0.121 Uiso 0.5 1 calc R U P A 2
H39D H 0.919794 0.225381 0.592729 0.121 Uiso 0.5 1 calc R U P A 2
C40B C 0.7815(18) 0.2111(8) 0.5919(10) 0.138(11) Uani 0.5 1 d . . P A 2
H40C H 0.771038 0.206650 0.540078 0.166 Uiso 0.5 1 calc R U P A 2
H40D H 0.789891 0.169054 0.612298 0.166 Uiso 0.5 1 calc R U P A 2
C41B C 0.6795(12) 0.2228(7) 0.6818(7) 0.095(7) Uani 0.5 1 d . . P A 2
H41C H 0.731689 0.233884 0.717588 0.114 Uiso 0.5 1 calc R U P A 2
H41D H 0.670429 0.177394 0.684470 0.114 Uiso 0.5 1 calc R U P A 2
C42B C 0.5961(9) 0.2532(8) 0.7003(7) 0.095(5) Uani 0.5 1 d . . P A 2
H42C H 0.541224 0.237108 0.670111 0.114 Uiso 0.5 1 calc R U P A 2
H42D H 0.588302 0.243912 0.749833 0.114 Uiso 0.5 1 calc R U P A 2
C43B C 0.5269(13) 0.3465(8) 0.7175(9) 0.100(6) Uani 0.5 1 d . . P A 2
H43C H 0.529262 0.339974 0.768864 0.120 Uiso 0.5 1 calc R U P A 2
H43D H 0.467382 0.330141 0.694257 0.120 Uiso 0.5 1 calc R U P A 2
C44B C 0.5359(8) 0.4113(6) 0.7020(7) 0.094(3) Uani 0.5 1 d . . P A 2
H44C H 0.488150 0.435258 0.723169 0.113 Uiso 0.5 1 calc R U P A 2
H44D H 0.597592 0.426388 0.722558 0.113 Uiso 0.5 1 calc R U P A 2
C45B C 0.5118(8) 0.4824(5) 0.6063(7) 0.065(4) Uani 0.5 1 d . . P A 2
H45C H 0.465986 0.502005 0.633634 0.079 Uiso 0.5 1 calc R U P A 2
H45D H 0.485063 0.482373 0.556198 0.079 Uiso 0.5 1 calc R U P A 2
C46B C 0.5990(6) 0.5213(3) 0.6139(6) 0.091(3) Uani 0.5 1 d . . P A 2
H46C H 0.585085 0.563344 0.594631 0.110 Uiso 0.5 1 calc R U P A 2
H46D H 0.623401 0.525366 0.664170 0.110 Uiso 0.5 1 calc R U P A 2
C47B C 0.7469(7) 0.5279(6) 0.5779(6) 0.063(2) Uani 0.5 1 d . . P A 2
H47C H 0.771319 0.537502 0.627237 0.075 Uiso 0.5 1 calc R U P A 2
H47D H 0.732624 0.567455 0.552752 0.075 Uiso 0.5 1 calc R U P A 2
C48B C 0.8180(5) 0.4922(4) 0.5432(5) 0.0523(18) Uani 0.5 1 d . . P A 2
H48C H 0.792541 0.481269 0.494545 0.063 Uiso 0.5 1 calc R U P A 2
H48D H 0.873794 0.518182 0.541132 0.063 Uiso 0.5 1 calc R U P A 2
C49 C 0.7584(3) 0.59865(18) 0.3127(2) 0.0973(11) Uani 1 1 d . . . . .
H49A H 0.759707 0.558565 0.287702 0.117 Uiso 1 1 calc R U . . .
H49B H 0.701464 0.620987 0.293604 0.117 Uiso 1 1 calc R U . . .
C50 C 0.7565(4) 0.5874(3) 0.3863(3) 0.153(2) Uani 1 1 d . . . . .
H50A H 0.701629 0.562851 0.393080 0.229 Uiso 1 1 calc R U . . .
H50B H 0.812443 0.564725 0.405131 0.229 Uiso 1 1 calc R U . . .
H50C H 0.754260 0.627081 0.411027 0.229 Uiso 1 1 calc R U . . .
C51 C 0.8391(3) 0.6448(2) 0.2294(2) 0.1049(12) Uani 1 1 d . . . . .
H51A H 0.779785 0.663403 0.208773 0.126 Uiso 1 1 calc R U . . .
H51B H 0.847211 0.605044 0.205086 0.126 Uiso 1 1 calc R U . . .
C52 C 0.9136(4) 0.6856(3) 0.2190(3) 0.153(2) Uani 1 1 d . . . . .
H52A H 0.914391 0.692680 0.168571 0.230 Uiso 1 1 calc R U . . .
H52B H 0.905039 0.725136 0.242544 0.230 Uiso 1 1 calc R U . . .
H52C H 0.972377 0.666853 0.238861 0.230 Uiso 1 1 calc R U . . .
C53A C 0.9937(12) 0.1553(10) 0.4671(8) 0.155(4) Uani 0.5 1 d . . P B 1
H53A H 0.976690 0.149336 0.415875 0.186 Uiso 0.5 1 calc R U P B 1
H53B H 0.935900 0.165124 0.487394 0.186 Uiso 0.5 1 calc R U P B 1
C54A C 1.0333(19) 0.0884(12) 0.5007(13) 0.192(9) Uani 0.5 1 d . . P B 1
H54A H 0.985939 0.056356 0.490341 0.287 Uiso 0.5 1 calc R U P B 1
H54B H 1.089256 0.076746 0.479908 0.287 Uiso 0.5 1 calc R U P B 1
H54C H 1.048275 0.092607 0.551763 0.287 Uiso 0.5 1 calc R U P B 1
C55A C 1.0059(7) 0.2601(6) 0.4431(4) 0.122(3) Uani 0.5 1 d . . P B 1
H55A H 0.985716 0.252956 0.392545 0.146 Uiso 0.5 1 calc R U P B 1
H55B H 0.951713 0.272842 0.466464 0.146 Uiso 0.5 1 calc R U P B 1
C56A C 1.0775(6) 0.3058(5) 0.4526(4) 0.199(3) Uani 0.5 1 d . . P B 1
H56A H 1.054169 0.345067 0.431764 0.299 Uiso 0.5 1 calc R U P B 1
H56B H 1.096815 0.311661 0.502981 0.299 Uiso 0.5 1 calc R U P B 1
H56C H 1.130569 0.291921 0.429604 0.299 Uiso 0.5 1 calc R U P B 1
C55B C 1.1087(15) 0.244(2) 0.5087(10) 0.48(4) Uani 0.5 1 d . . P C 2
H55C H 1.173731 0.230379 0.507537 0.575 Uiso 0.5 1 calc R U P C 2
H55D H 1.096859 0.251618 0.557702 0.575 Uiso 0.5 1 calc R U P C 2
C53B C 1.0559(19) 0.1317(13) 0.5135(12) 0.199(8) Uani 0.5 1 d . . P C 2
H53C H 1.118355 0.113539 0.512963 0.239 Uiso 0.5 1 calc R U P C 2
H53D H 1.040960 0.132891 0.562638 0.239 Uiso 0.5 1 calc R U P C 2
C54B C 0.998(2) 0.1027(17) 0.4763(15) 0.310(19) Uani 0.5 1 d . . P C 2
H54D H 0.996758 0.059955 0.493393 0.466 Uiso 0.5 1 calc R U P C 2
H54E H 0.937513 0.121926 0.477287 0.466 Uiso 0.5 1 calc R U P C 2
H54F H 1.014313 0.102722 0.427994 0.466 Uiso 0.5 1 calc R U P C 2
C56B C 1.0775(6) 0.3058(5) 0.4526(4) 0.199(3) Uani 0.5 1 d . . P C 2
H56D H 1.115360 0.341973 0.467923 0.299 Uiso 0.5 1 calc R U P C 2
H56E H 1.087636 0.294689 0.404494 0.299 Uiso 0.5 1 calc R U P C 2
H56F H 1.011898 0.315616 0.453921 0.299 Uiso 0.5 1 calc R U P C 2

loop_
_atom_site_aniso_label
_atom_site_aniso_U_11
_atom_site_aniso_U_22
_atom_site_aniso_U_33
_atom_site_aniso_U_23
_atom_site_aniso_U_13
_atom_site_aniso_U_12
K1 0.0591(3) 0.0416(3) 0.0369(2) 0.00202(18) 0.0063(2) 0.0020(2)
P1 0.0397(3) 0.0365(3) 0.0304(3) -0.00141(19) -0.00176(19) -0.0014(2)
O1 0.0432(7) 0.0388(7) 0.0290(7) -0.0003(5) 0.0024(6) -0.0036(6)
O2 0.0357(7) 0.0471(8) 0.0403(8) 0.0048(6) -0.0048(6) -0.0034(6)
O3A 0.117(8) 0.069(5) 0.054(4) 0.009(4) -0.006(5) -0.040(5)
O4A 0.062(5) 0.089(11) 0.074(6) -0.001(7) -0.001(4) 0.002(6)
O5A 0.091(4) 0.044(4) 0.042(3) 0.005(3) -0.026(3) -0.010(3)
O6A 0.052(3) 0.061(5) 0.054(3) 0.013(3) 0.015(2) -0.013(3)
O7A 0.115(4) 0.106(5) 0.045(4) -0.019(4) 0.003(4) 0.049(3)
O8A 0.152(7) 0.052(4) 0.072(3) -0.011(3) -0.007(5) 0.036(5)
O3B 0.046(3) 0.055(3) 0.058(3) -0.013(2) 0.012(2) 0.003(2)
O4B 0.088(6) 0.046(5) 0.063(4) 0.008(4) -0.009(3) 0.033(5)
O5B 0.245(15) 0.069(6) 0.093(9) 0.037(6) -0.022(7) 0.000(7)
O6B 0.117(8) 0.093(7) 0.083(4) 0.040(5) 0.016(5) -0.021(5)
O7B 0.073(3) 0.080(4) 0.055(4) -0.021(3) 0.024(3) -0.001(3)
O8B 0.048(3) 0.043(3) 0.086(4) -0.025(3) 0.008(3) -0.001(3)
O9 0.0877(14) 0.0768(14) 0.0835(15) 0.0004(11) 0.0123(11) -0.0047(12)
O10A 0.152(4) 0.259(6) 0.113(3) 0.018(4) -0.001(3) 0.089(4)
O10B 0.152(4) 0.259(6) 0.113(3) 0.018(4) -0.001(3) 0.089(4)
N1 0.0327(8) 0.0316(8) 0.0312(8) -0.0003(6) 0.0031(6) -0.0001(6)
C1 0.0386(10) 0.0307(10) 0.0318(10) -0.0038(7) 0.0065(8) 0.0038(8)
C2 0.0409(10) 0.0320(10) 0.0357(10) -0.0029(8) 0.0098(8) -0.0007(8)
C3 0.0342(10) 0.0356(10) 0.0427(11) -0.0026(8) 0.0088(8) -0.0034(8)
C4 0.0331(10) 0.0352(10) 0.0379(10) -0.0024(8) 0.0046(8) 0.0027(8)
C5 0.0340(9) 0.0337(10) 0.0321(9) 0.0014(7) 0.0055(7) 0.0020(8)
C6 0.0315(9) 0.0269(9) 0.0323(9) -0.0024(7) 0.0065(7) 0.0021(7)
C7 0.0329(9) 0.0251(9) 0.0343(10) -0.0033(7) 0.0057(8) -0.0019(7)
C8 0.0335(9) 0.0305(10) 0.0379(10) 0.0013(8) 0.0030(8) -0.0009(8)
C9 0.0409(11) 0.0331(10) 0.0371(10) -0.0002(8) 0.0053(8) -0.0051(8)
C10 0.0375(10) 0.0392(11) 0.0395(11) -0.0030(8) 0.0090(8) -0.0070(9)
C11 0.0312(10) 0.0330(10) 0.0469(11) -0.0070(8) 0.0036(8) -0.0048(8)
C12 0.0340(9) 0.0284(9) 0.0361(10) -0.0035(7) 0.0000(8) -0.0015(8)
C13 0.0529(12) 0.0440(12) 0.0419(11) 0.0051(9) 0.0099(10) -0.0070(10)
C14 0.0795(18) 0.0735(18) 0.0415(13) -0.0010(11) 0.0239(12) -0.0138(14)
C15 0.0652(15) 0.0463(14) 0.0628(15) 0.0194(11) 0.0009(12) -0.0069(12)
C16 0.0614(15) 0.0648(17) 0.0613(15) 0.0170(12) 0.0100(12) -0.0187(13)
C17 0.0330(10) 0.0506(12) 0.0426(11) 0.0008(9) 0.0006(8) -0.0010(9)
C18 0.0720(17) 0.0715(18) 0.0610(16) -0.0128(13) -0.0110(13) -0.0019(14)
C19 0.0457(13) 0.090(2) 0.0713(18) -0.0007(15) -0.0009(12) 0.0186(14)
C20 0.0582(15) 0.111(3) 0.0602(16) 0.0320(16) -0.0172(13) -0.0188(16)
C21 0.0523(12) 0.0500(13) 0.0391(11) 0.0084(9) 0.0031(9) -0.0065(10)
C22 0.0751(17) 0.0528(15) 0.0578(15) 0.0153(12) -0.0010(13) 0.0093(13)
C23 0.0743(18) 0.099(2) 0.0530(15) 0.0302(15) 0.0081(13) -0.0167(16)
C24 0.0723(16) 0.0671(17) 0.0426(13) -0.0007(11) -0.0086(12) -0.0033(13)
C25 0.0313(10) 0.0577(15) 0.0660(15) -0.0013(11) 0.0046(10) -0.0047(10)
C26 0.0374(13) 0.100(2) 0.100(2) 0.0152(18) 0.0192(14) -0.0021(14)
C27 0.0423(13) 0.087(2) 0.087(2) -0.0144(16) -0.0079(13) -0.0182(13)
C28 0.0404(13) 0.0691(18) 0.100(2) 0.0011(15) 0.0058(13) 0.0128(12)
C29 0.0392(11) 0.0461(13) 0.0379(11) 0.0029(9) 0.0014(8) 0.0024(9)
C30 0.0483(12) 0.0400(13) 0.0479(12) 0.0030(9) 0.0044(9) 0.0077(10)
C31 0.0525(13) 0.0423(13) 0.0553(13) 0.0021(10) 0.0077(10) 0.0109(10)
C32 0.093(2) 0.0449(14) 0.0641(16) 0.0033(12) 0.0240(15) 0.0096(14)
C33 0.121(3) 0.0431(15) 0.100(2) 0.0063(15) 0.039(2) 0.0059(16)
C34 0.116(3) 0.0454(16) 0.119(3) -0.0068(17) 0.038(2) 0.0198(17)
C35 0.113(3) 0.067(2) 0.121(3) -0.0042(19) 0.061(2) 0.0296(19)
C36 0.087(2) 0.0530(16) 0.100(2) 0.0067(15) 0.0460(18) 0.0162(15)
C37A 0.100(10) 0.134(11) 0.058(5) -0.009(7) 0.001(6) -0.073(7)
C38A 0.071(10) 0.120(19) 0.082(11) -0.024(12) 0.010(8) -0.024(12)
C39A 0.063(5) 0.11(2) 0.093(10) -0.021(12) 0.008(5) 0.027(8)
C40A 0.123(9) 0.072(10) 0.083(7) -0.008(6) 0.027(6) 0.051(8)
C41A 0.093(8) 0.046(4) 0.064(5) 0.007(3) 0.004(4) -0.001(4)
C42A 0.068(8) 0.052(5) 0.070(5) 0.020(4) 0.000(6) -0.026(6)
C43A 0.061(4) 0.117(9) 0.060(4) 0.006(6) 0.024(3) -0.011(6)
C44A 0.068(5) 0.113(12) 0.051(5) -0.009(6) 0.015(4) 0.017(6)
C45A 0.163(9) 0.114(8) 0.081(6) -0.021(6) 0.005(6) 0.067(7)
C46A 0.19(2) 0.117(12) 0.095(7) 0.020(7) 0.037(10) 0.112(13)
C47A 0.30(3) 0.035(5) 0.147(14) -0.011(7) -0.092(17) 0.005(14)
C48A 0.142(16) 0.078(10) 0.136(15) 0.054(10) -0.054(12) -0.065(7)
C37B 0.043(3) 0.065(6) 0.074(6) -0.007(4) 0.013(4) 0.008(3)
C38B 0.061(5) 0.073(9) 0.065(5) -0.004(6) -0.009(4) 0.015(7)
C39B 0.153(18) 0.049(7) 0.088(8) 0.003(6) -0.029(10) 0.037(9)
C40B 0.22(3) 0.045(6) 0.124(16) 0.023(9) -0.072(16) 0.010(11)
C41B 0.139(19) 0.065(8) 0.072(8) 0.040(6) -0.031(11) -0.038(11)
C42B 0.086(9) 0.108(11) 0.084(8) 0.053(8) -0.024(6) -0.041(9)
C43B 0.106(11) 0.135(16) 0.064(7) -0.005(8) 0.032(7) -0.064(10)
C44B 0.114(7) 0.119(10) 0.055(7) -0.020(6) 0.032(6) -0.017(7)
C45B 0.054(3) 0.052(5) 0.093(9) -0.031(5) 0.022(4) 0.001(4)
C46B 0.059(4) 0.057(4) 0.165(8) -0.051(5) 0.035(5) 0.000(3)
C47B 0.064(4) 0.041(5) 0.085(5) -0.018(3) 0.015(4) -0.006(4)
C48B 0.053(4) 0.047(3) 0.058(4) -0.008(3) 0.008(3) -0.010(3)
C49 0.109(3) 0.071(2) 0.114(3) -0.013(2) 0.020(2) -0.004(2)
C50 0.186(6) 0.165(5) 0.118(4) 0.025(4) 0.061(4) -0.013(4)
C51 0.132(3) 0.103(3) 0.077(2) 0.000(2) 0.002(2) 0.017(3)
C52 0.139(4) 0.190(6) 0.134(4) 0.064(4) 0.031(3) -0.004(4)
C53A 0.155(11) 0.211(11) 0.104(8) 0.013(9) 0.035(9) 0.068(7)
C54A 0.182(19) 0.254(15) 0.146(16) 0.033(17) 0.052(15) 0.096(16)
C55A 0.105(6) 0.188(8) 0.073(5) -0.013(5) 0.013(4) 0.068(5)
C56A 0.187(7) 0.261(9) 0.152(6) -0.007(6) 0.032(6) 0.045(6)
C55B 0.154(16) 1.15(12) 0.120(14) 0.04(3) -0.024(12) 0.17(3)
C53B 0.188(17) 0.286(19) 0.123(12) 0.040(16) 0.015(10) 0.035(17)
C54B 0.35(3) 0.239(19) 0.29(3) -0.01(2) -0.17(3) 0.095(18)
C56B 0.187(7) 0.261(9) 0.152(6) -0.007(6) 0.032(6) 0.045(6)

loop_
_atom_type_symbol
_atom_type_description
_atom_type_scat_dispersion_real
_atom_type_scat_dispersion_imag
_atom_type_scat_source
C C 0.0181 0.0091 'International Tables Vol C Tables 4.2.6.8 and 6.1.1.4'
H H 0.0000 0.0000 'International Tables Vol C Tables 4.2.6.8 and 6.1.1.4'
N N 0.0311 0.0180 'International Tables Vol C Tables 4.2.6.8 and 6.1.1.4'
O O 0.0492 0.0322 'International Tables Vol C Tables 4.2.6.8 and 6.1.1.4'
P P 0.2955 0.4335 'International Tables Vol C Tables 4.2.6.8 and 6.1.1.4'
K K 0.3868 1.0657 'International Tables Vol C Tables 4.2.6.8 and 6.1.1.4'

loop_
_geom_angle_atom_site_label_1
_geom_angle_atom_site_label_2
_geom_angle_atom_site_label_3
_geom_angle
_geom_angle_site_symmetry_1
_geom_angle_site_symmetry_3
_geom_angle_publ_flag
O4A K1 O8A 122.2(4) . . ?
O6B K1 O5B 61.3(4) . . ?
O4A K1 O3A 60.8(4) . . ?
O8A K1 O3A 62.1(3) . . ?
O4A K1 O1 104.2(5) . . ?
O6B K1 O1 124.4(2) . . ?
O8A K1 O1 89.38(16) . . ?
O5B K1 O1 98.9(3) . . ?
O3A K1 O1 112.5(2) . . ?
O6B K1 O7B 58.3(3) . . ?
O5B K1 O7B 116.5(4) . . ?
O1 K1 O7B 99.08(13) . . ?
O4A K1 O6A 101.8(4) . . ?
O8A K1 O6A 117.0(2) . . ?
O3A K1 O6A 124.4(3) . . ?
O1 K1 O6A 123.10(16) . . ?
O6B K1 O8B 108.2(3) . . ?
O5B K1 O8B 163.4(3) . . ?
O1 K1 O8B 97.64(15) . . ?
O7B K1 O8B 60.00(17) . . ?
O4A K1 O5A 61.8(4) . . ?
O8A K1 O5A 174.7(3) . . ?
O3A K1 O5A 121.1(3) . . ?
O1 K1 O5A 92.88(16) . . ?
O6A K1 O5A 57.8(3) . . ?
O6B K1 O4B 106.1(4) . . ?
O5B K1 O4B 59.8(5) . . ?
O1 K1 O4B 105.1(4) . . ?
O7B K1 O4B 155.8(5) . . ?
O8B K1 O4B 115.9(4) . . ?
O4A K1 O7A 145.3(5) . . ?
O8A K1 O7A 60.9(3) . . ?
O3A K1 O7A 105.5(3) . . ?
O1 K1 O7A 110.54(14) . . ?
O6A K1 O7A 57.6(2) . . ?
O5A K1 O7A 113.8(3) . . ?
N1 P1 C29 102.74(8) . . ?
N1 P1 O2 86.17(7) . . ?
C29 P1 O2 90.13(8) . . ?
N1 P1 O1 84.01(7) . . ?
C29 P1 O1 88.75(8) . . ?
O2 P1 O1 169.62(6) . . ?
N1 P1 K1 129.83(5) . . ?
C29 P1 K1 105.85(7) . . ?
O2 P1 K1 133.36(5) . . ?
O1 P1 K1 56.68(4) . . ?
C1 O1 P1 111.58(11) . . ?
C1 O1 K1 156.95(11) . . ?
P1 O1 K1 89.26(5) . . ?
C12 O2 P1 114.04(12) . . ?
C37A O3A C48A 112.1(11) . . ?
C37A O3A K1 109.1(8) . . ?
C48A O3A K1 108.5(7) . . ?
C39A O4A C38A 112.7(16) . . ?
C39A O4A K1 119.1(12) . . ?
C38A O4A K1 117.4(11) . . ?
C41A O5A C40A 109.0(10) . . ?
C41A O5A K1 117.0(7) . . ?
C40A O5A K1 109.1(8) . . ?
C43A O6A C42A 110.3(9) . . ?
C43A O6A K1 119.6(7) . . ?
C42A O6A K1 116.2(7) . . ?
C45A O7A C44A 113.8(10) . . ?
C45A O7A K1 115.2(7) . . ?
C44A O7A K1 113.0(5) . . ?
C47A O8A C46A 117.8(13) . . ?
C47A O8A K1 113.2(8) . . ?
C46A O8A K1 112.8(9) . . ?
C48B O3B C37B 111.5(9) . . ?
C48B O3B K1 107.5(6) . . ?
C37B O3B K1 111.4(8) . . ?
C38B O4B C39B 115.4(17) . . ?
C38B O4B K1 117.8(10) . . ?
C39B O4B K1 115.4(13) . . ?
C40B O5B C41B 120.7(16) . . ?
C40B O5B K1 114.8(12) . . ?
C41B O5B K1 113.6(10) . . ?
C42B O6B C43B 110.2(11) . . ?
C42B O6B K1 118.4(9) . . ?
C43B O6B K1 121.4(9) . . ?
C44B O7B C45B 115.5(8) . . ?
C44B O7B K1 107.5(6) . . ?
C45B O7B K1 114.1(5) . . ?
C47B O8B C46B 111.2(7) . . ?
C47B O8B K1 120.9(5) . . ?
C46B O8B K1 118.9(5) . . ?
C51 O9 C49 111.8(3) . . ?
C53A O10A C55A 112.1(9) . . ?
C55B O10B C53B 112.3(18) . . ?
C7 N1 C6 125.07(15) . . ?
C7 N1 P1 114.40(12) . . ?
C6 N1 P1 114.01(12) . . ?
O1 C1 C2 125.61(17) . . ?
O1 C1 C6 113.24(16) . . ?
C2 C1 C6 121.16(18) . . ?
C1 C2 C3 116.59(17) . . ?
C1 C2 C13 121.01(18) . . ?
C3 C2 C13 122.40(18) . . ?
C4 C3 C2 123.55(18) . . ?
C3 C4 C5 118.31(18) . . ?
C3 C4 C17 120.05(17) . . ?
C5 C4 C17 121.64(17) . . ?
C6 C5 C4 120.07(17) . . ?
C5 C6 C1 120.26(17) . . ?
C5 C6 N1 128.80(17) . . ?
C1 C6 N1 110.93(16) . . ?
C8 C7 C12 119.78(17) . . ?
C8 C7 N1 128.85(17) . . ?
C12 C7 N1 111.32(16) . . ?
C7 C8 C9 120.38(18) . . ?
C10 C9 C8 118.08(18) . . ?
C10 C9 C21 122.92(18) . . ?
C8 C9 C21 118.96(18) . . ?
C9 C10 C11 123.48(18) . . ?
C12 C11 C10 116.79(17) . . ?
C12 C11 C25 120.97(19) . . ?
C10 C11 C25 122.24(19) . . ?
O2 C12 C11 125.03(17) . . ?
O2 C12 C7 113.69(16) . . ?
C11 C12 C7 121.25(18) . . ?
C2 C13 C16 112.42(19) . . ?
C2 C13 C15 109.50(18) . . ?
C16 C13 C15 107.5(2) . . ?
C2 C13 C14 108.92(18) . . ?
C16 C13 C14 108.2(2) . . ?
C15 C13 C14 110.4(2) . . ?
C20 C17 C19 108.9(2) . . ?
C20 C17 C18 107.4(2) . . ?
C19 C17 C18 108.5(2) . . ?
C20 C17 C4 112.65(18) . . ?
C19 C17 C4 109.25(18) . . ?
C18 C17 C4 110.06(19) . . ?
C9 C21 C22 110.51(19) . . ?
C9 C21 C23 112.28(19) . . ?
C22 C21 C23 107.6(2) . . ?
C9 C21 C24 108.55(19) . . ?
C22 C21 C24 109.6(2) . . ?
C23 C21 C24 108.3(2) . . ?
C27 C25 C26 107.8(2) . . ?
C27 C25 C28 110.6(2) . . ?
C26 C25 C28 108.0(2) . . ?
C27 C25 C11 109.5(2) . . ?
C26 C25 C11 111.8(2) . . ?
C28 C25 C11 109.11(19) . . ?
C30 C29 P1 173.60(19) . . ?
C29 C30 C31 178.4(2) . . ?
C32 C31 C36 118.0(2) . . ?
C32 C31 C30 120.4(2) . . ?
C36 C31 C30 121.5(2) . . ?
C33 C32 C31 120.9(3) . . ?
C34 C33 C32 120.2(3) . . ?
C35 C34 C33 120.1(3) . . ?
C34 C35 C36 120.4(3) . . ?
C31 C36 C35 120.3(3) . . ?
O3A C37A C38A 111.0(13) . . ?
O3A C37A K1 48.8(6) . . ?
C38A C37A K1 82.9(10) . . ?
O4A C38A C37A 106.8(15) . . ?
O4A C39A C40A 107.0(16) . . ?
O5A C40A C39A 113.4(12) . . ?
O5A C41A C42A 106.3(12) . . ?
O6A C42A C41A 108.8(9) . . ?
O6A C43A C44A 108.6(10) . . ?
O7A C44A C43A 110.9(9) . . ?
O7A C45A C46A 110.6(11) . . ?
O8A C46A C45A 111.3(11) . . ?
O8A C47A C48A 109.2(13) . . ?
O8A C47A K1 45.7(5) . . ?
C48A C47A K1 76.9(7) . . ?
O3A C48A C47A 107.9(11) . . ?
O3A C48A K1 49.0(6) . . ?
C47A C48A K1 78.5(7) . . ?
O3B C37B C38B 106.9(13) . . ?
O4B C38B C37B 109.2(17) . . ?
O4B C39B C40B 109.7(17) . . ?
O5B C40B C39B 114.0(17) . . ?
O5B C41B C42B 116.1(12) . . ?
O6B C42B C41B 110.3(12) . . ?
O6B C43B C44B 106.2(11) . . ?
O7B C44B C43B 109.7(9) . . ?
O7B C44B K1 50.2(4) . . ?
C43B C44B K1 84.8(8) . . ?
O7B C45B C46B 114.3(10) . . ?
O8B C46B C45B 108.7(7) . . ?
O8B C47B C48B 108.9(10) . . ?
O3B C48B C47B 109.6(10) . . ?
O9 C49 C50 111.2(4) . . ?
O9 C51 C52 110.8(4) . . ?
O10A C53A C54A 118.2(17) . . ?
C56A C55A O10A 103.6(7) . . ?
O10B C55B C56B 94.8(12) . . ?
C54B C53B O10B 103(2) . . ?

loop_
_geom_bond_atom_site_label_1
_geom_bond_atom_site_label_2
_geom_bond_distance
_geom_bond_site_symmetry_2
_geom_bond_publ_flag
K1 O4A 2.733(18) . ?
K1 O6B 2.740(12) . ?
K1 O8A 2.746(7) . ?
K1 O5B 2.772(15) . ?
K1 O3A 2.787(11) . ?
K1 O1 2.7931(13) . ?
K1 O7B 2.836(6) . ?
K1 O6A 2.842(9) . ?
K1 O8B 2.851(7) . ?
K1 O5A 2.863(13) . ?
K1 O4B 2.864(19) . ?
K1 O7A 2.891(8) . ?
P1 N1 1.7785(16) . ?
P1 C29 1.808(2) . ?
P1 O2 1.8227(14) . ?
P1 O1 1.8724(14) . ?
O1 C1 1.352(2) . ?
O2 C12 1.346(2) . ?
O3A C37A 1.394(16) . ?
O3A C48A 1.416(15) . ?
O4A C39A 1.426(17) . ?
O4A C38A 1.43(3) . ?
O5A C41A 1.400(17) . ?
O5A C40A 1.48(2) . ?
O6A C43A 1.399(14) . ?
O6A C42A 1.422(16) . ?
O7A C45A 1.335(13) . ?
O7A C44A 1.421(15) . ?
O8A C47A 1.378(18) . ?
O8A C46A 1.473(19) . ?
O3B C48B 1.407(13) . ?
O3B C37B 1.423(10) . ?
O4B C38B 1.39(3) . ?
O4B C39B 1.428(18) . ?
O5B C40B 1.35(3) . ?
O5B C41B 1.43(2) . ?
O6B C42B 1.379(15) . ?
O6B C43B 1.42(2) . ?
O7B C44B 1.404(13) . ?
O7B C45B 1.415(14) . ?
O8B C47B 1.405(14) . ?
O8B C46B 1.429(11) . ?
O9 C51 1.395(4) . ?
O9 C49 1.400(4) . ?
O10A C53A 1.346(19) . ?
O10A C55A 1.448(11) . ?
O10B C55B 1.30(4) . ?
O10B C53B 1.74(3) . ?
N1 C7 1.408(2) . ?
N1 C6 1.411(2) . ?
C1 C2 1.397(3) . ?
C1 C6 1.404(3) . ?
C2 C3 1.401(3) . ?
C2 C13 1.531(3) . ?
C3 C4 1.388(3) . ?
C4 C5 1.398(3) . ?
C4 C17 1.538(3) . ?
C5 C6 1.387(3) . ?
C7 C8 1.383(3) . ?
C7 C12 1.404(3) . ?
C8 C9 1.403(3) . ?
C9 C10 1.382(3) . ?
C9 C21 1.528(3) . ?
C10 C11 1.399(3) . ?
C11 C12 1.393(3) . ?
C11 C25 1.533(3) . ?
C13 C16 1.531(3) . ?
C13 C15 1.531(3) . ?
C13 C14 1.536(3) . ?
C17 C20 1.518(3) . ?
C17 C19 1.525(3) . ?
C17 C18 1.534(4) . ?
C21 C22 1.532(4) . ?
C21 C23 1.534(3) . ?
C21 C24 1.534(3) . ?
C25 C27 1.529(4) . ?
C25 C26 1.530(4) . ?
C25 C28 1.532(4) . ?
C29 C30 1.202(3) . ?
C30 C31 1.434(3) . ?
C31 C32 1.382(4) . ?
C31 C36 1.389(4) . ?
C32 C33 1.381(4) . ?
C33 C34 1.363(5) . ?
C34 C35 1.356(5) . ?
C35 C36 1.390(4) . ?
C37A C38A 1.459(19) . ?
C39A C40A 1.50(3) . ?
C41A C42A 1.496(18) . ?
C43A C44A 1.438(18) . ?
C45A C46A 1.503(18) . ?
C47A C48A 1.50(3) . ?
C37B C38B 1.517(17) . ?
C39B C40B 1.47(3) . ?
C41B C42B 1.459(19) . ?
C43B C44B 1.44(2) . ?
C45B C46B 1.513(13) . ?
C47B C48B 1.506(12) . ?
C49 C50 1.433(6) . ?
C51 C52 1.427(7) . ?
C53A C54A 1.66(3) . ?
C55A C56A 1.428(13) . ?
C55B C56B 1.74(4) . ?
C53B C54B 1.21(4) . ?
